data_4038770
loop_
_publ_author_name
'Feberero, Claudia'
'Sedano, Carlos'
'Su\'arez-Pantiga, Samuel'
'L\'opez, Carlos Silva'
'Sanz, Roberto'

_publ_section_title
;
 Experimental and Computational Study of the 1,5-O \\rightarrow N
 Carbamoyl Snieckus-Fries-Type Rearrangement.
;
_journal_issue 19
_journal_name_full 'The Journal of organic chemistry'
_journal_page_first 12561
_journal_page_last 12578
_journal_paper_doi 10.1021/acs.joc.0c01732
_journal_volume 85
_journal_year 2020
_chemical_formula_moiety 'C15 H22 N2 O2'
_chemical_formula_sum 'C15 H22 N2 O2'
_chemical_formula_weight 262.34
_chemical_name_systematic 1,1-diethyl-3-(1-(2-hydroxyphenyl)-2-methylprop-1-en-1-yl)urea
_space_group_crystal_system monoclinic
_space_group_IT_number 14
_space_group_name_Hall '-P 2yn'
_space_group_name_H-M_alt 'P 1 21/n 1'
_atom_sites_solution_hydrogens mixed
_atom_sites_solution_primary direct
_audit_creation_date 2020-04-30
_audit_creation_method
;
Olex2 1.2
(compiled 2018.05.29 svn.r3508 for OlexSys, GUI svn.r5506)
;
_audit_update_record
;
2020-04-30 deposited with the CCDC.	2020-06-11 downloaded from the CCDC.
;
_cell_angle_alpha 90
_cell_angle_beta 100.511(9)
_cell_angle_gamma 90
_cell_formula_units_Z 8
_cell_length_a 10.4657(18)
_cell_length_b 15.208(3)
_cell_length_c 19.367(4)
_cell_measurement_reflns_used 9928
_cell_measurement_temperature 100(2)
_cell_measurement_theta_max 25.132
_cell_measurement_theta_min 2.416
_cell_volume 3030.8(10)
_computing_cell_refinement 'SAINT V8.38A (?, 2016)'
_computing_data_reduction 'SAINT V8.38A (?, 2016)'
_computing_molecular_graphics 'Olex2 (Dolomanov et al., 2009)'
_computing_publication_material 'Olex2 (Dolomanov et al., 2009)'
_computing_structure_refinement 'ShelXL (Sheldrick, 2015)'
_computing_structure_solution 'ShelXS (Sheldrick, 2008)'
_diffrn_ambient_temperature 100(2)
_diffrn_measured_fraction_theta_full 0.990
_diffrn_measured_fraction_theta_max 0.990
_diffrn_measurement_device_type 'Bruker APEX-II CCD'
_diffrn_radiation_type MoK\a
_diffrn_radiation_wavelength 0.71073
_diffrn_reflns_av_R_equivalents 0.0709
_diffrn_reflns_av_unetI/netI 0.0332
_diffrn_reflns_Laue_measured_fraction_full 0.990
_diffrn_reflns_Laue_measured_fraction_max 0.990
_diffrn_reflns_limit_h_max 12
_diffrn_reflns_limit_h_min -12
_diffrn_reflns_limit_k_max 18
_diffrn_reflns_limit_k_min -17
_diffrn_reflns_limit_l_max 23
_diffrn_reflns_limit_l_min -23
_diffrn_reflns_number 51667
_diffrn_reflns_point_group_measured_fraction_full 0.990
_diffrn_reflns_point_group_measured_fraction_max 0.990
_diffrn_reflns_theta_full 25.205
_diffrn_reflns_theta_max 25.205
_diffrn_reflns_theta_min 2.390
_exptl_absorpt_coefficient_mu 0.077
_exptl_absorpt_correction_T_max 1.0000
_exptl_absorpt_correction_T_min 0.6703
_exptl_absorpt_correction_type multi-scan
_exptl_absorpt_process_details
;
SADABS-2016/2 (Bruker,2016/2) was used for absorption correction.
wR2(int) was 0.1682 before and 0.0896 after correction.
The Ratio of minimum to maximum transmission is 0.6703.
The \l/2 correction factor is 0.00150.
;
_exptl_crystal_colour colourless
_exptl_crystal_colour_primary colourless
_exptl_crystal_density_diffrn 1.150
_exptl_crystal_description block
_exptl_crystal_F_000 1136
_exptl_crystal_size_max 0.8
_exptl_crystal_size_mid 0.8
_exptl_crystal_size_min 0.3
_refine_diff_density_max 0.207
_refine_diff_density_min -0.242
_refine_diff_density_rms 0.041
_refine_ls_extinction_method none
_refine_ls_goodness_of_fit_ref 1.093
_refine_ls_hydrogen_treatment mixed
_refine_ls_matrix_type full
_refine_ls_number_parameters 378
_refine_ls_number_reflns 5417
_refine_ls_number_restraints 0
_refine_ls_restrained_S_all 1.093
_refine_ls_R_factor_all 0.0509
_refine_ls_R_factor_gt 0.0435
_refine_ls_shift/su_max 0.000
_refine_ls_shift/su_mean 0.000
_refine_ls_structure_factor_coef Fsqd
_refine_ls_weighting_details 'w=1/[\s^2^(Fo^2^)+(0.0361P)^2^+1.3754P] where P=(Fo^2^+2Fc^2^)/3'
_refine_ls_weighting_scheme calc
_refine_ls_wR_factor_gt 0.0995
_refine_ls_wR_factor_ref 0.1044
_reflns_Friedel_coverage 0.000
_reflns_number_gt 4765
_reflns_number_total 5417
_reflns_threshold_expression 'I > 2\s(I)'
_cod_data_source_file 2000234.cif
_cod_data_source_block mo_scan_0m
_cod_depositor_comments 'Adding full bibliography for 4038765--4038772.cif.'
_cod_original_cell_volume 3030.7(9)
_cod_database_code 4038770
_shelx_shelxl_version_number 2018/3
_shelx_space_group_comment
;
The symmetry employed for this shelxl refinement is uniquely defined
by the following loop, which should always be used as a source of
symmetry information in preference to the above space-group names.
They are only intended as comments.
;
_shelx_estimated_absorpt_t_max 0.977
_shelx_estimated_absorpt_t_min 0.941
_olex2_refinement_description
;
1. Fixed Uiso
 At 1.2 times of:
  All C(H) groups, All C(H,H) groups
 At 1.5 times of:
  All C(H,H,H) groups
2.a Secondary CH2 refined with riding coordinates:
 C7(H7A,H7B), C10(H10A,H10B), C17(H17A,H17B), C25(H25A,H25B)
2.b Aromatic/amide H refined with riding coordinates:
 C1(H1A), C2(H2A), C11(H11), C12(H12), C22(H22), C23(H23), C26(H26), C27(H27)
2.c Idealised Me refined as rotating group:
 C8(H8A,H8B,H8C), C9(H9A,H9B,H9C), C15(H15A,H15B,H15C), C16(H16A,H16B,H16C),
 C24(H24A,H24B,H24C), C29(H29A,H29B,H29C), C30(H30A,H30B,H30C)
;
_olex2_date_sample_data_collection 2019-10-07
_olex2_date_sample_submission 2019-10-01
_olex2_submission_special_instructions 'No special instructions were received'

loop_
_space_group_symop_operation_xyz
'x, y, z'
'-x+1/2, y+1/2, -z+1/2'
'-x, -y, -z'
'x-1/2, -y-1/2, z-1/2'

loop_
_atom_site_label
_atom_site_type_symbol
_atom_site_fract_x
_atom_site_fract_y
_atom_site_fract_z
_atom_site_U_iso_or_equiv
_atom_site_adp_type
_atom_site_occupancy
_atom_site_site_symmetry_order
_atom_site_calc_flag
_atom_site_refinement_flags_posn
_atom_site_refinement_flags_adp
_atom_site_refinement_flags_occupancy
_atom_site_disorder_assembly
_atom_site_disorder_group
O1 O 0.82877(9) 0.29072(7) 0.40683(5) 0.0252(2) Uani 1 1 d . . . . .
O2 O 0.70843(10) 0.18858(8) 0.31207(6) 0.0305(3) Uani 1 1 d . . . . .
O3 O 0.48546(11) 0.31849(8) 0.56049(6) 0.0329(3) Uani 1 1 d . . . . .
O4 O 0.56418(10) 0.39795(7) 0.67816(5) 0.0265(2) Uani 1 1 d . . . . .
N1 N 0.65754(12) 0.28603(8) 0.46355(7) 0.0219(3) Uani 1 1 d . . . . .
N2 N 0.76701(12) 0.41694(8) 0.45286(6) 0.0235(3) Uani 1 1 d . . . . .
N3 N 0.49297(12) 0.47510(8) 0.76350(6) 0.0245(3) Uani 1 1 d . . . . .
N4 N 0.40979(12) 0.33634(8) 0.73091(7) 0.0233(3) Uani 1 1 d . . . . .
C1 C 0.36914(16) 0.12648(11) 0.26506(9) 0.0318(4) Uani 1 1 d . . . . .
H1A H 0.308381 0.112799 0.223736 0.038 Uiso 1 1 calc R . . . .
C2 C 0.49591(15) 0.14728(10) 0.26059(8) 0.0278(3) Uani 1 1 d . . . . .
H2A H 0.522111 0.147373 0.216137 0.033 Uiso 1 1 calc R . . . .
C3 C 0.58539(14) 0.16806(9) 0.32066(8) 0.0231(3) Uani 1 1 d . . . . .
C4 C 0.54845(13) 0.16780(9) 0.38652(8) 0.0206(3) Uani 1 1 d . . . . .
C5 C 0.63865(13) 0.19313(9) 0.45252(8) 0.0215(3) Uani 1 1 d . . . . .
C6 C 0.75395(13) 0.33005(10) 0.43993(7) 0.0209(3) Uani 1 1 d . . . . .
C7 C 0.86974(15) 0.46395(10) 0.42571(8) 0.0272(3) Uani 1 1 d . . . . .
H7A H 0.948144 0.426333 0.431187 0.033 Uiso 1 1 calc R . . . .
H7B H 0.892729 0.517916 0.453827 0.033 Uiso 1 1 calc R . . . .
C8 C 0.82928(17) 0.48889(12) 0.34909(9) 0.0364(4) Uani 1 1 d . . . . .
H8A H 0.805079 0.435780 0.321095 0.055 Uiso 1 1 calc GR . . . .
H8B H 0.901859 0.518106 0.332849 0.055 Uiso 1 1 calc GR . . . .
H8C H 0.754745 0.528921 0.343767 0.055 Uiso 1 1 calc GR . . . .
C9 C 0.74304(18) 0.47303(13) 0.56944(9) 0.0417(4) Uani 1 1 d . . . . .
H9A H 0.754256 0.413621 0.589233 0.063 Uiso 1 1 calc GR . . . .
H9B H 0.684458 0.506553 0.593644 0.063 Uiso 1 1 calc GR . . . .
H9C H 0.827612 0.502533 0.575619 0.063 Uiso 1 1 calc GR . . . .
C10 C 0.68566(15) 0.46743(10) 0.49207(9) 0.0299(4) Uani 1 1 d . . . . .
H10A H 0.598792 0.439670 0.486245 0.036 Uiso 1 1 calc R . . . .
H10B H 0.674249 0.527605 0.472410 0.036 Uiso 1 1 calc R . . . .
C11 C 0.33066(15) 0.12558(11) 0.32983(9) 0.0305(4) Uani 1 1 d . . . . .
H11 H 0.243742 0.110953 0.333157 0.037 Uiso 1 1 calc R . . . .
C12 C 0.41970(14) 0.14614(10) 0.38957(8) 0.0248(3) Uani 1 1 d . . . . .
H12 H 0.392752 0.145541 0.433827 0.030 Uiso 1 1 calc R . . . .
C13 C 0.69004(14) 0.13663(11) 0.50278(8) 0.0288(4) Uani 1 1 d . . . . .
C14 C 0.66997(19) 0.03938(12) 0.49517(12) 0.0402(4) Uani 1 1 d . . . . .
C15 C 0.76936(17) 0.16559(14) 0.57140(9) 0.0422(5) Uani 1 1 d . . . . .
H15A H 0.782052 0.229408 0.570703 0.063 Uiso 1 1 calc GR . . . .
H15B H 0.854046 0.136137 0.578672 0.063 Uiso 1 1 calc GR . . . .
H15C H 0.723854 0.150156 0.609677 0.063 Uiso 1 1 calc GR . . . .
C16 C 0.51832(17) 0.61295(11) 0.69881(10) 0.0387(4) Uani 1 1 d . . . . .
H16A H 0.494330 0.583095 0.653456 0.058 Uiso 1 1 calc GR . . . .
H16B H 0.580151 0.660233 0.694776 0.058 Uiso 1 1 calc GR . . . .
H16C H 0.440334 0.637829 0.712613 0.058 Uiso 1 1 calc GR . . . .
C17 C 0.58029(15) 0.54765(10) 0.75375(8) 0.0290(4) Uani 1 1 d . . . . .
H17A H 0.659491 0.523270 0.739740 0.035 Uiso 1 1 calc R . . . .
H17B H 0.607016 0.578647 0.799033 0.035 Uiso 1 1 calc R . . . .
C18 C 0.49103(14) 0.40294(10) 0.72249(7) 0.0221(3) Uani 1 1 d . . . . .
C19 C 0.40079(14) 0.25953(10) 0.68672(8) 0.0229(3) Uani 1 1 d . . . . .
C20 C 0.31241(14) 0.26707(9) 0.61695(8) 0.0238(3) Uani 1 1 d . . . . .
C21 C 0.35881(14) 0.29452(9) 0.55717(8) 0.0244(3) Uani 1 1 d . . . . .
C22 C 0.27674(16) 0.29724(10) 0.49208(8) 0.0299(4) Uani 1 1 d . . . . .
H22 H 0.310021 0.314284 0.451606 0.036 Uiso 1 1 calc R . . . .
C23 C 0.14763(17) 0.27540(12) 0.48598(9) 0.0374(4) Uani 1 1 d . . . . .
H23 H 0.092114 0.277080 0.441338 0.045 Uiso 1 1 calc R . . . .
C24 C 0.46787(19) 0.44154(14) 0.88601(9) 0.0444(5) Uani 1 1 d . . . . .
H24A H 0.475371 0.378096 0.878849 0.067 Uiso 1 1 calc GR . . . .
H24B H 0.410896 0.452263 0.920062 0.067 Uiso 1 1 calc GR . . . .
H24C H 0.554115 0.466141 0.903868 0.067 Uiso 1 1 calc GR . . . .
C25 C 0.41080(16) 0.48519(11) 0.81659(8) 0.0307(4) Uani 1 1 d . . . . .
H25A H 0.324367 0.459326 0.798503 0.037 Uiso 1 1 calc R . . . .
H25B H 0.398375 0.548620 0.824778 0.037 Uiso 1 1 calc R . . . .
C26 C 0.09874(17) 0.25107(13) 0.54463(10) 0.0436(5) Uani 1 1 d . . . . .
H26 H 0.009124 0.237393 0.540688 0.052 Uiso 1 1 calc R . . . .
C27 C 0.18073(16) 0.24664(12) 0.60931(9) 0.0355(4) Uani 1 1 d . . . . .
H27 H 0.146458 0.229271 0.649386 0.043 Uiso 1 1 calc R . . . .
C28 C 0.46681(15) 0.18722(10) 0.70901(8) 0.0278(3) Uani 1 1 d . . . . .
C29 C 0.55644(17) 0.18169(12) 0.77912(9) 0.0389(4) Uani 1 1 d . . . . .
H29A H 0.644927 0.169021 0.771993 0.058 Uiso 1 1 calc GR . . . .
H29B H 0.527147 0.134633 0.807102 0.058 Uiso 1 1 calc GR . . . .
H29C H 0.555597 0.237806 0.803905 0.058 Uiso 1 1 calc GR . . . .
C30 C 0.45689(18) 0.10507(11) 0.66515(10) 0.0386(4) Uani 1 1 d . . . . .
H30A H 0.402610 0.116566 0.619216 0.058 Uiso 1 1 calc GR . . . .
H30B H 0.417703 0.058015 0.688893 0.058 Uiso 1 1 calc GR . . . .
H30C H 0.543895 0.087070 0.658766 0.058 Uiso 1 1 calc GR . . . .
H1 H 0.6104(17) 0.3109(12) 0.4890(9) 0.032(5) Uiso 1 1 d . . . . .
H2 H 0.7510(19) 0.2197(13) 0.3495(11) 0.045(6) Uiso 1 1 d . . . . .
H3 H 0.519(2) 0.3397(14) 0.6040(12) 0.053(6) Uiso 1 1 d . . . . .
H4 H 0.3537(17) 0.3418(11) 0.7564(9) 0.027(4) Uiso 1 1 d . . . . .
H14A H 0.6175(19) 0.0231(13) 0.4491(11) 0.044(5) Uiso 1 1 d . . . . .
H14B H 0.755(2) 0.0090(14) 0.5018(11) 0.052(6) Uiso 1 1 d . . . . .
H14C H 0.629(2) 0.0162(16) 0.5329(13) 0.069(7) Uiso 1 1 d . . . . .

loop_
_atom_site_aniso_label
_atom_site_aniso_U_11
_atom_site_aniso_U_22
_atom_site_aniso_U_33
_atom_site_aniso_U_23
_atom_site_aniso_U_13
_atom_site_aniso_U_12
O1 0.0221(5) 0.0261(6) 0.0290(6) -0.0007(4) 0.0091(4) -0.0020(4)
O2 0.0270(6) 0.0362(6) 0.0314(6) -0.0085(5) 0.0130(5) -0.0046(5)
O3 0.0301(6) 0.0452(7) 0.0265(6) -0.0090(5) 0.0129(5) -0.0112(5)
O4 0.0250(5) 0.0312(6) 0.0248(5) -0.0039(4) 0.0087(4) -0.0060(4)
N1 0.0237(6) 0.0204(6) 0.0234(6) -0.0021(5) 0.0092(5) -0.0031(5)
N2 0.0248(6) 0.0210(6) 0.0256(7) -0.0008(5) 0.0064(5) -0.0054(5)
N3 0.0291(7) 0.0228(7) 0.0217(6) -0.0024(5) 0.0053(5) -0.0038(5)
N4 0.0260(7) 0.0210(6) 0.0255(7) -0.0026(5) 0.0117(6) -0.0019(5)
C1 0.0323(8) 0.0287(8) 0.0319(9) -0.0066(7) -0.0008(7) -0.0008(7)
C2 0.0358(9) 0.0233(8) 0.0252(8) -0.0055(6) 0.0077(7) 0.0018(6)
C3 0.0241(7) 0.0167(7) 0.0297(8) -0.0015(6) 0.0082(6) 0.0018(6)
C4 0.0230(7) 0.0129(7) 0.0262(8) 0.0009(6) 0.0053(6) 0.0029(5)
C5 0.0208(7) 0.0213(7) 0.0241(7) 0.0018(6) 0.0087(6) -0.0024(6)
C6 0.0201(7) 0.0242(8) 0.0175(7) 0.0025(6) 0.0013(6) -0.0018(6)
C7 0.0253(8) 0.0253(8) 0.0309(8) 0.0010(7) 0.0043(6) -0.0089(6)
C8 0.0353(9) 0.0371(10) 0.0375(10) 0.0124(8) 0.0084(7) -0.0057(7)
C9 0.0478(11) 0.0463(11) 0.0351(10) -0.0108(8) 0.0186(8) -0.0165(9)
C10 0.0307(8) 0.0219(8) 0.0386(9) -0.0053(7) 0.0102(7) -0.0043(6)
C11 0.0228(8) 0.0295(9) 0.0386(9) -0.0048(7) 0.0044(7) -0.0034(6)
C12 0.0270(8) 0.0203(7) 0.0288(8) -0.0006(6) 0.0094(6) -0.0004(6)
C13 0.0232(7) 0.0325(9) 0.0313(8) 0.0102(7) 0.0067(6) -0.0038(6)
C14 0.0338(10) 0.0299(9) 0.0557(13) 0.0204(9) 0.0047(9) -0.0013(8)
C15 0.0352(9) 0.0582(12) 0.0310(9) 0.0192(9) 0.0008(7) -0.0101(8)
C16 0.0362(9) 0.0245(8) 0.0547(11) 0.0064(8) 0.0067(8) -0.0030(7)
C17 0.0325(8) 0.0261(8) 0.0269(8) -0.0041(7) 0.0011(7) -0.0089(7)
C18 0.0213(7) 0.0244(8) 0.0196(7) 0.0016(6) 0.0014(6) 0.0004(6)
C19 0.0253(7) 0.0206(7) 0.0255(8) -0.0019(6) 0.0119(6) -0.0044(6)
C20 0.0275(8) 0.0169(7) 0.0282(8) -0.0044(6) 0.0084(6) -0.0012(6)
C21 0.0267(8) 0.0187(7) 0.0292(8) -0.0054(6) 0.0088(6) -0.0020(6)
C22 0.0416(9) 0.0226(8) 0.0261(8) -0.0045(6) 0.0075(7) -0.0016(7)
C23 0.0378(9) 0.0346(9) 0.0360(9) -0.0073(8) -0.0035(7) -0.0003(7)
C24 0.0493(11) 0.0615(13) 0.0229(9) -0.0039(8) 0.0077(8) -0.0148(9)
C25 0.0387(9) 0.0278(8) 0.0275(8) -0.0084(7) 0.0112(7) -0.0024(7)
C26 0.0289(9) 0.0532(12) 0.0474(11) -0.0042(9) 0.0037(8) -0.0092(8)
C27 0.0313(9) 0.0406(10) 0.0368(9) -0.0015(8) 0.0126(7) -0.0083(7)
C28 0.0314(8) 0.0235(8) 0.0314(8) 0.0019(7) 0.0135(7) -0.0014(6)
C29 0.0431(10) 0.0328(9) 0.0403(10) 0.0080(8) 0.0060(8) 0.0043(8)
C30 0.0494(10) 0.0226(8) 0.0462(10) 0.0014(8) 0.0155(8) 0.0046(7)

loop_
_atom_type_symbol
_atom_type_description
_atom_type_scat_dispersion_real
_atom_type_scat_dispersion_imag
_atom_type_scat_source
C C 0.0033 0.0016 'International Tables Vol C Tables 4.2.6.8 and 6.1.1.4'
H H 0.0000 0.0000 'International Tables Vol C Tables 4.2.6.8 and 6.1.1.4'
N N 0.0061 0.0033 'International Tables Vol C Tables 4.2.6.8 and 6.1.1.4'
O O 0.0106 0.0060 'International Tables Vol C Tables 4.2.6.8 and 6.1.1.4'

loop_
_geom_angle_atom_site_label_1
_geom_angle_atom_site_label_2
_geom_angle_atom_site_label_3
_geom_angle
_geom_angle_site_symmetry_1
_geom_angle_site_symmetry_3
_geom_angle_publ_flag
C3 O2 H2 110.9(12) . . ?
C21 O3 H3 110.2(13) . . ?
C5 N1 H1 116.5(12) . . ?
C6 N1 C5 121.67(12) . . ?
C6 N1 H1 121.6(12) . . ?
C6 N2 C7 117.89(12) . . ?
C6 N2 C10 124.35(12) . . ?
C10 N2 C7 117.77(12) . . ?
C18 N3 C17 118.53(12) . . ?
C18 N3 C25 123.34(12) . . ?
C25 N3 C17 118.12(12) . . ?
C18 N4 C19 120.69(12) . . ?
C18 N4 H4 121.4(12) . . ?
C19 N4 H4 117.0(12) . . ?
C2 C1 H1A 120.0 . . ?
C2 C1 C11 119.99(15) . . ?
C11 C1 H1A 120.0 . . ?
C1 C2 H2A 119.8 . . ?
C1 C2 C3 120.49(14) . . ?
C3 C2 H2A 119.8 . . ?
O2 C3 C2 117.17(13) . . ?
O2 C3 C4 122.40(13) . . ?
C2 C3 C4 120.43(13) . . ?
C3 C4 C5 122.87(13) . . ?
C3 C4 C12 117.89(13) . . ?
C12 C4 C5 119.19(13) . . ?
N1 C5 C4 115.40(12) . . ?
C13 C5 N1 119.86(14) . . ?
C13 C5 C4 124.41(14) . . ?
O1 C6 N1 120.66(13) . . ?
O1 C6 N2 120.83(13) . . ?
N2 C6 N1 118.51(13) . . ?
N2 C7 H7A 109.1 . . ?
N2 C7 H7B 109.1 . . ?
N2 C7 C8 112.40(13) . . ?
H7A C7 H7B 107.9 . . ?
C8 C7 H7A 109.1 . . ?
C8 C7 H7B 109.1 . . ?
C7 C8 H8A 109.5 . . ?
C7 C8 H8B 109.5 . . ?
C7 C8 H8C 109.5 . . ?
H8A C8 H8B 109.5 . . ?
H8A C8 H8C 109.5 . . ?
H8B C8 H8C 109.5 . . ?
H9A C9 H9B 109.5 . . ?
H9A C9 H9C 109.5 . . ?
H9B C9 H9C 109.5 . . ?
C10 C9 H9A 109.5 . . ?
C10 C9 H9B 109.5 . . ?
C10 C9 H9C 109.5 . . ?
N2 C10 C9 112.44(14) . . ?
N2 C10 H10A 109.1 . . ?
N2 C10 H10B 109.1 . . ?
C9 C10 H10A 109.1 . . ?
C9 C10 H10B 109.1 . . ?
H10A C10 H10B 107.8 . . ?
C1 C11 H11 120.2 . . ?
C12 C11 C1 119.51(14) . . ?
C12 C11 H11 120.2 . . ?
C4 C12 H12 119.2 . . ?
C11 C12 C4 121.69(14) . . ?
C11 C12 H12 119.2 . . ?
C5 C13 C14 122.21(16) . . ?
C5 C13 C15 122.78(15) . . ?
C14 C13 C15 115.00(15) . . ?
C13 C14 H14A 112.4(11) . . ?
C13 C14 H14B 110.0(12) . . ?
C13 C14 H14C 110.8(14) . . ?
H14A C14 H14B 109.8(17) . . ?
H14A C14 H14C 109.5(18) . . ?
H14B C14 H14C 104.0(18) . . ?
C13 C15 H15A 109.5 . . ?
C13 C15 H15B 109.5 . . ?
C13 C15 H15C 109.5 . . ?
H15A C15 H15B 109.5 . . ?
H15A C15 H15C 109.5 . . ?
H15B C15 H15C 109.5 . . ?
H16A C16 H16B 109.5 . . ?
H16A C16 H16C 109.5 . . ?
H16B C16 H16C 109.5 . . ?
C17 C16 H16A 109.5 . . ?
C17 C16 H16B 109.5 . . ?
C17 C16 H16C 109.5 . . ?
N3 C17 C16 112.78(13) . . ?
N3 C17 H17A 109.0 . . ?
N3 C17 H17B 109.0 . . ?
C16 C17 H17A 109.0 . . ?
C16 C17 H17B 109.0 . . ?
H17A C17 H17B 107.8 . . ?
O4 C18 N3 120.40(13) . . ?
O4 C18 N4 120.93(13) . . ?
N4 C18 N3 118.67(13) . . ?
N4 C19 C20 115.91(12) . . ?
C28 C19 N4 120.29(14) . . ?
C28 C19 C20 123.79(14) . . ?
C21 C20 C19 121.32(13) . . ?
C27 C20 C19 121.00(14) . . ?
C27 C20 C21 117.68(14) . . ?
O3 C21 C20 121.44(14) . . ?
O3 C21 C22 117.96(13) . . ?
C22 C21 C20 120.60(14) . . ?
C21 C22 H22 119.8 . . ?
C23 C22 C21 120.36(15) . . ?
C23 C22 H22 119.8 . . ?
C22 C23 H23 120.0 . . ?
C22 C23 C26 120.03(16) . . ?
C26 C23 H23 120.0 . . ?
H24A C24 H24B 109.5 . . ?
H24A C24 H24C 109.5 . . ?
H24B C24 H24C 109.5 . . ?
C25 C24 H24A 109.5 . . ?
C25 C24 H24B 109.5 . . ?
C25 C24 H24C 109.5 . . ?
N3 C25 C24 112.90(14) . . ?
N3 C25 H25A 109.0 . . ?
N3 C25 H25B 109.0 . . ?
C24 C25 H25A 109.0 . . ?
C24 C25 H25B 109.0 . . ?
H25A C25 H25B 107.8 . . ?
C23 C26 H26 120.1 . . ?
C23 C26 C27 119.76(16) . . ?
C27 C26 H26 120.1 . . ?
C20 C27 H27 119.2 . . ?
C26 C27 C20 121.51(16) . . ?
C26 C27 H27 119.2 . . ?
C19 C28 C29 122.75(15) . . ?
C19 C28 C30 121.75(15) . . ?
C30 C28 C29 115.50(14) . . ?
C28 C29 H29A 109.5 . . ?
C28 C29 H29B 109.5 . . ?
C28 C29 H29C 109.5 . . ?
H29A C29 H29B 109.5 . . ?
H29A C29 H29C 109.5 . . ?
H29B C29 H29C 109.5 . . ?
C28 C30 H30A 109.5 . . ?
C28 C30 H30B 109.5 . . ?
C28 C30 H30C 109.5 . . ?
H30A C30 H30B 109.5 . . ?
H30A C30 H30C 109.5 . . ?
H30B C30 H30C 109.5 . . ?

loop_
_geom_bond_atom_site_label_1
_geom_bond_atom_site_label_2
_geom_bond_distance
_geom_bond_site_symmetry_2
_geom_bond_publ_flag
O1 C6 1.2510(17) . ?
O2 C3 1.3643(18) . ?
O2 H2 0.91(2) . ?
O3 C21 1.3648(18) . ?
O3 H3 0.91(2) . ?
O4 C18 1.2526(18) . ?
N1 C5 1.4372(19) . ?
N1 C6 1.3580(18) . ?
N1 H1 0.847(19) . ?
N2 C6 1.3472(19) . ?
N2 C7 1.4662(18) . ?
N2 C10 1.4583(19) . ?
N3 C17 1.4666(19) . ?
N3 C18 1.3526(19) . ?
N3 C25 1.4639(19) . ?
N4 C18 1.3513(19) . ?
N4 C19 1.4410(19) . ?
N4 H4 0.838(18) . ?
C1 H1A 0.9500 . ?
C1 C2 1.382(2) . ?
C1 C11 1.386(2) . ?
C2 H2A 0.9500 . ?
C2 C3 1.390(2) . ?
C3 C4 1.399(2) . ?
C4 C5 1.494(2) . ?
C4 C12 1.399(2) . ?
C5 C13 1.336(2) . ?
C7 H7A 0.9900 . ?
C7 H7B 0.9900 . ?
C7 C8 1.515(2) . ?
C8 H8A 0.9800 . ?
C8 H8B 0.9800 . ?
C8 H8C 0.9800 . ?
C9 H9A 0.9800 . ?
C9 H9B 0.9800 . ?
C9 H9C 0.9800 . ?
C9 C10 1.512(2) . ?
C10 H10A 0.9900 . ?
C10 H10B 0.9900 . ?
C11 H11 0.9500 . ?
C11 C12 1.383(2) . ?
C12 H12 0.9500 . ?
C13 C14 1.497(2) . ?
C13 C15 1.499(2) . ?
C14 H14A 0.99(2) . ?
C14 H14B 0.99(2) . ?
C14 H14C 0.98(3) . ?
C15 H15A 0.9800 . ?
C15 H15B 0.9800 . ?
C15 H15C 0.9800 . ?
C16 H16A 0.9800 . ?
C16 H16B 0.9800 . ?
C16 H16C 0.9800 . ?
C16 C17 1.512(2) . ?
C17 H17A 0.9900 . ?
C17 H17B 0.9900 . ?
C19 C20 1.496(2) . ?
C19 C28 1.328(2) . ?
C20 C21 1.398(2) . ?
C20 C27 1.394(2) . ?
C21 C22 1.390(2) . ?
C22 H22 0.9500 . ?
C22 C23 1.376(2) . ?
C23 H23 0.9500 . ?
C23 C26 1.379(3) . ?
C24 H24A 0.9800 . ?
C24 H24B 0.9800 . ?
C24 H24C 0.9800 . ?
C24 C25 1.520(2) . ?
C25 H25A 0.9900 . ?
C25 H25B 0.9900 . ?
C26 H26 0.9500 . ?
C26 C27 1.385(3) . ?
C27 H27 0.9500 . ?
C28 C29 1.505(2) . ?
C28 C30 1.504(2) . ?
C29 H29A 0.9800 . ?
C29 H29B 0.9800 . ?
C29 H29C 0.9800 . ?
C30 H30A 0.9800 . ?
C30 H30B 0.9800 . ?
C30 H30C 0.9800 . ?
